data_7700343
loop_
_publ_author_name
'Roveda, Jr, Antonio C'
'Santos, Willy G.'
'Souza, Maykon L.'
'Adelson, Charles N.'
'Gon\,calves, Felipe S'
'Castellano, Eduardo E.'
'Garino, Claudio'
'Franco, Douglas W.'
'Cardoso, Daniel R.'

_publ_section_title
;
 Light-activated generation of nitric oxide (NO) and sulfite anion
 radicals (SO<sub>3</sub>&#x02D9;<sup>-</sup>) from a ruthenium(ii)
 nitrosylsulphito complex.
;
_journal_issue 29
_journal_name_full 'Dalton transactions (Cambridge, England : 2003)'
_journal_page_first 10812
_journal_page_last 10823
_journal_paper_doi 10.1039/c9dt01432b
_journal_volume 48
_journal_year 2019
_chemical_formula_moiety '2(C6 H18 N7 O5 Ru S), 2(F6 P)'
_chemical_formula_sum 'C12 H36 F12 N14 O10 P2 Ru2 S2'
_chemical_formula_weight 1092.75
_chemical_name_systematic Antonio
_space_group_crystal_system triclinic
_space_group_IT_number 2
_space_group_name_Hall '-P 1'
_space_group_name_H-M_alt 'P -1'
_symmetry_space_group_name_Hall '-P 1'
_symmetry_space_group_name_H-M 'P -1'
_audit_creation_method SHELXL-2014/6
_audit_update_record
;
2019-05-15 deposited with the CCDC.    2019-06-25 downloaded from the CCDC.
;
_cell_angle_alpha 78.234(6)
_cell_angle_beta 82.835(6)
_cell_angle_gamma 69.877(7)
_cell_formula_units_Z 1
_cell_length_a 7.7298(6)
_cell_length_b 9.1139(6)
_cell_length_c 13.8569(10)
_cell_measurement_reflns_used 2858
_cell_measurement_temperature 296(2)
_cell_measurement_theta_max 31.1580
_cell_measurement_theta_min 2.6210
_cell_volume 895.77(12)
_computing_cell_refinement 'CrysAlisPro 1.171.39.35c (Rigaku OD, 2017)'
_computing_data_collection 'CrysAlisPro 1.171.39.35c (Rigaku OD, 2017)'
_computing_data_reduction 'CrysAlisPro 1.171.39.35c (Rigaku OD, 2017)'
_computing_molecular_graphics 'Olex2 (Dolomanov et al., 2009)'
_computing_publication_material 'Olex2 (Dolomanov et al., 2009)'
_computing_structure_refinement 'ShelXL (Sheldrick, 2015)'
_computing_structure_solution 'ShelXT (Sheldrick, 2015)'
_diffrn_ambient_temperature 296(2)
_diffrn_detector 'CCD plate'
_diffrn_measured_fraction_theta_full 0.999
_diffrn_measured_fraction_theta_max 0.999
_diffrn_measurement_details
;
List of Runs (angles in degrees, time in seconds):

  # Type    Start    End  Width  t~exp~   \w     \q     \k     \f   Frames
#--------------------------------------------------------------------------
  1  \w     88.00 115.00   1.00   30.00    --   27.63  54.00 -60.00   27
  2  \w    -69.00  39.00   1.00   30.00    --   27.63  54.00-180.00  108
  3  \w    -69.00  37.00   1.00   30.00    --   27.63  54.00  60.00  106
  4  \w    -69.00  46.00   1.00   30.00    --   27.63  54.00 -60.00  115
;
_diffrn_measurement_device 'two-circle diffractometer'
_diffrn_measurement_device_type 'XtaLAB Mini (ROW)'
_diffrn_measurement_method '\w scans'
_diffrn_orient_matrix_type 'CrysAlisPro convention (1999,Acta A55,543-557)'
_diffrn_orient_matrix_UB_11 0.0818646000
_diffrn_orient_matrix_UB_12 0.0053348000
_diffrn_orient_matrix_UB_13 -0.0277017000
_diffrn_orient_matrix_UB_21 -0.0485026000
_diffrn_orient_matrix_UB_22 0.0786714000
_diffrn_orient_matrix_UB_23 -0.0221939000
_diffrn_orient_matrix_UB_31 0.0230255000
_diffrn_orient_matrix_UB_32 0.0293918000
_diffrn_orient_matrix_UB_33 0.0385171000
_diffrn_radiation_monochromator graphite
_diffrn_radiation_probe x-ray
_diffrn_radiation_type MoK\a
_diffrn_radiation_wavelength 0.71073
_diffrn_reflns_av_R_equivalents 0.0200
_diffrn_reflns_av_unetI/netI 0.0350
_diffrn_reflns_Laue_measured_fraction_full 0.999
_diffrn_reflns_Laue_measured_fraction_max 0.999
_diffrn_reflns_limit_h_max 9
_diffrn_reflns_limit_h_min -9
_diffrn_reflns_limit_k_max 10
_diffrn_reflns_limit_k_min -11
_diffrn_reflns_limit_l_max 16
_diffrn_reflns_limit_l_min -17
_diffrn_reflns_number 5465
_diffrn_reflns_point_group_measured_fraction_full 0.999
_diffrn_reflns_point_group_measured_fraction_max 0.999
_diffrn_reflns_theta_full 25.242
_diffrn_reflns_theta_max 25.997
_diffrn_reflns_theta_min 2.616
_diffrn_source 'fine-focus sealed X-ray tube'
_diffrn_source_type 'Rigaku (Mo) X-ray Source'
_exptl_absorpt_coefficient_mu 1.177
_exptl_absorpt_correction_T_max 1.00000
_exptl_absorpt_correction_T_min 0.98641
_exptl_absorpt_correction_type multi-scan
_exptl_absorpt_process_details
;
CrysAlisPro 1.171.39.35c (Rigaku Oxford Diffraction, 2017)
Empirical absorption correction using spherical harmonics,
 implemented in SCALE3 ABSPACK scaling algorithm.
;
_exptl_crystal_colour 'clear light green'
_exptl_crystal_colour_lustre clear
_exptl_crystal_colour_modifier light
_exptl_crystal_colour_primary green
_exptl_crystal_density_diffrn 2.026
_exptl_crystal_description block
_exptl_crystal_F_000 544
_exptl_crystal_size_max 0.3
_exptl_crystal_size_mid 0.1
_exptl_crystal_size_min 0.1
_refine_diff_density_max 0.825
_refine_diff_density_min -0.541
_refine_diff_density_rms 0.091
_refine_ls_extinction_method none
_refine_ls_goodness_of_fit_ref 1.043
_refine_ls_hydrogen_treatment constr
_refine_ls_matrix_type full
_refine_ls_number_parameters 248
_refine_ls_number_reflns 3516
_refine_ls_number_restraints 0
_refine_ls_restrained_S_all 1.043
_refine_ls_R_factor_all 0.0475
_refine_ls_R_factor_gt 0.0369
_refine_ls_shift/su_max 0.000
_refine_ls_shift/su_mean 0.000
_refine_ls_structure_factor_coef Fsqd
_refine_ls_weighting_details 'w=1/[\s^2^(Fo^2^)+(0.0443P)^2^+1.4855P] where P=(Fo^2^+2Fc^2^)/3'
_refine_ls_weighting_scheme calc
_refine_ls_wR_factor_gt 0.0895
_refine_ls_wR_factor_ref 0.0959
_reflns_Friedel_coverage 0.000
_reflns_number_gt 2966
_reflns_number_total 3516
_reflns_threshold_expression 'I > 2\s(I)'
_cod_data_source_file c9dt01432b2.cif
_cod_data_source_block antonio3
_cod_depositor_comments 'Adding full bibliography for 7700343--7700344.cif.'
_cod_database_code 7700343
_chemical_oxdiff_formula 'C6 H18 P F6 N7 O2'
_shelx_space_group_comment
;
The symmetry employed for this shelxl refinement is uniquely defined
by the following loop, which should always be used as a source of
symmetry information in preference to the above space-group names.
They are only intended as comments.
;
_reflns_odcompleteness_completeness 99.95
_reflns_odcompleteness_iscentric 1
_reflns_odcompleteness_theta 26.32

loop_
_space_group_symop_operation_xyz
'x, y, z'
'-x, -y, -z'

loop_
_atom_site_label
_atom_site_type_symbol
_atom_site_fract_x
_atom_site_fract_y
_atom_site_fract_z
_atom_site_U_iso_or_equiv
_atom_site_adp_type
_atom_site_occupancy
_atom_site_site_symmetry_order
_atom_site_calc_flag
_atom_site_refinement_flags_posn
_atom_site_refinement_flags_adp
Ru Ru 0.33345(5) 0.83969(4) 0.84185(2) 0.03223(12) Uani 1 1 d . .
S S 0.18141(17) 0.71705(14) 1.06672(7) 0.0433(3) Uani 1 1 d . .
O2 O 0.3255(6) 0.9711(4) 0.3112(2) 0.0655(11) Uani 1 1 d . .
O1 O 0.4002(6) 0.8804(5) 1.0253(2) 0.0762(13) Uani 1 1 d . .
O12 O 0.0041(5) 0.7761(6) 1.0274(3) 0.0964(17) Uani 1 1 d . .
O13 O 0.2767(6) 0.5602(4) 1.0593(3) 0.0899(16) Uani 1 1 d . .
O11 O 0.1789(10) 0.7611(8) 1.1577(3) 0.137(3) Uani 1 1 d . .
N1 N 0.3167(6) 0.8237(5) 0.9797(2) 0.0450(9) Uani 1 1 d . .
N5 N 0.0456(5) 0.8996(6) 0.8296(3) 0.0567(11) Uani 1 1 d . .
H5A H -0.0036 0.8558 0.8845 0.085 Uiso 1 1 calc R U
H5B H 0.0264 0.8637 0.7782 0.085 Uiso 1 1 calc R U
H5C H -0.0066 1.0046 0.8209 0.085 Uiso 1 1 calc R U
N4 N 0.3500(7) 0.6008(5) 0.8487(3) 0.0547(11) Uani 1 1 d . .
H4A H 0.4628 0.5369 0.8643 0.082 Uiso 1 1 calc R U
H4B H 0.3269 0.5879 0.7902 0.082 Uiso 1 1 calc R U
H4C H 0.2674 0.5774 0.8944 0.082 Uiso 1 1 calc R U
N3 N 0.6220(5) 0.7805(4) 0.8454(3) 0.0427(8) Uani 1 1 d . .
H3A H 0.6470 0.8181 0.8945 0.064 Uiso 1 1 calc R U
H3B H 0.6665 0.8230 0.7883 0.064 Uiso 1 1 calc R U
H3C H 0.6740 0.6755 0.8548 0.064 Uiso 1 1 calc R U
N2 N 0.3224(5) 1.0775(4) 0.8310(2) 0.0403(8) Uani 1 1 d . .
H2A H 0.2139 1.1426 0.8094 0.060 Uiso 1 1 calc R U
H2B H 0.4127 1.0954 0.7889 0.060 Uiso 1 1 calc R U
H2C H 0.3358 1.0947 0.8902 0.060 Uiso 1 1 calc R U
N6 N 0.3543(4) 0.8647(4) 0.6823(2) 0.0306(7) Uani 1 1 d . .
N7 N 0.2625(6) 0.7454(5) 0.3636(3) 0.0515(10) Uani 1 1 d . .
H7A H 0.2443 0.7380 0.3051 0.062 Uiso 1 1 calc R U
H7B H 0.2514 0.6741 0.4130 0.062 Uiso 1 1 calc R U
C4 C 0.2408(6) 0.9894(5) 0.6262(3) 0.0368(9) Uani 1 1 d . .
H4 H 0.1668 1.0748 0.6557 0.044 Uiso 1 1 calc R U
C5 C 0.4669(5) 0.7485(5) 0.6367(3) 0.0372(9) Uani 1 1 d . .
H5 H 0.5552 0.6657 0.6729 0.045 Uiso 1 1 calc R U
C6 C 0.4588(6) 0.7453(5) 0.5387(3) 0.0396(9) Uani 1 1 d . .
H6 H 0.5369 0.6599 0.5105 0.048 Uiso 1 1 calc R U
C2 C 0.3335(5) 0.8699(5) 0.4827(3) 0.0326(8) Uani 1 1 d . .
C3 C 0.2283(6) 0.9974(5) 0.5268(3) 0.0370(9) Uani 1 1 d . .
H3 H 0.1499 1.0875 0.4900 0.044 Uiso 1 1 calc R U
C1 C 0.3076(6) 0.8664(5) 0.3778(3) 0.0364(9) Uani 1 1 d . .
P P 1.08146(16) 0.51978(13) 0.65988(8) 0.0382(3) Uani 1 1 d . .
F1 F 1.2957(5) 0.4644(5) 0.6766(3) 0.0955(13) Uani 1 1 d . .
F2 F 1.1267(7) 0.5608(6) 0.5479(2) 0.1038(15) Uani 1 1 d . .
F3 F 1.0997(6) 0.3485(4) 0.6477(3) 0.1016(14) Uani 1 1 d . .
F4 F 0.8733(5) 0.5717(6) 0.6450(4) 0.1240(18) Uani 1 1 d . .
F5 F 1.0501(8) 0.4790(7) 0.7745(3) 0.132(2) Uani 1 1 d . .
F6 F 1.0691(6) 0.6917(4) 0.6736(3) 0.0926(12) Uani 1 1 d . .

loop_
_atom_site_aniso_label
_atom_site_aniso_U_11
_atom_site_aniso_U_22
_atom_site_aniso_U_33
_atom_site_aniso_U_23
_atom_site_aniso_U_13
_atom_site_aniso_U_12
Ru 0.03965(19) 0.0431(2) 0.02021(16) -0.00023(12) -0.00409(12) -0.02367(15)
S 0.0611(7) 0.0486(6) 0.0235(5) -0.0029(4) 0.0056(5) -0.0270(6)
O2 0.113(3) 0.071(2) 0.0272(15) 0.0066(15) -0.0032(18) -0.057(2)
O1 0.122(3) 0.112(3) 0.0345(17) -0.0014(19) -0.016(2) -0.091(3)
O12 0.050(2) 0.117(4) 0.084(3) 0.046(3) 0.007(2) -0.020(2)
O13 0.096(3) 0.0388(19) 0.095(3) 0.016(2) 0.048(3) -0.007(2)
O11 0.255(8) 0.205(6) 0.0254(19) -0.025(3) 0.023(3) -0.178(6)
N1 0.068(3) 0.057(2) 0.0251(16) -0.0017(16) -0.0039(16) -0.041(2)
N5 0.042(2) 0.103(4) 0.038(2) -0.021(2) 0.0001(17) -0.036(2)
N4 0.090(3) 0.054(2) 0.0354(19) 0.0061(17) -0.021(2) -0.044(2)
N3 0.043(2) 0.045(2) 0.0401(19) 0.0097(16) -0.0116(16) -0.0210(17)
N2 0.051(2) 0.0405(19) 0.0307(17) -0.0055(15) -0.0024(15) -0.0174(17)
N6 0.0328(16) 0.0355(17) 0.0241(15) -0.0011(13) -0.0047(13) -0.0133(14)
N7 0.079(3) 0.054(2) 0.0302(18) -0.0048(17) -0.0044(18) -0.034(2)
C4 0.046(2) 0.031(2) 0.031(2) -0.0053(16) -0.0029(17) -0.0098(18)
C5 0.033(2) 0.040(2) 0.0306(19) 0.0001(17) -0.0040(16) -0.0045(18)
C6 0.041(2) 0.042(2) 0.030(2) -0.0076(17) 0.0037(17) -0.0078(19)
C2 0.038(2) 0.039(2) 0.0229(17) 0.0002(15) 0.0012(15) -0.0203(18)
C3 0.045(2) 0.034(2) 0.031(2) 0.0019(16) -0.0083(17) -0.0129(18)
C1 0.039(2) 0.047(2) 0.0238(18) -0.0027(17) 0.0005(16) -0.0176(19)
P 0.0438(6) 0.0384(6) 0.0372(6) -0.0060(5) -0.0020(5) -0.0199(5)
F1 0.055(2) 0.114(3) 0.125(3) -0.051(3) -0.023(2) -0.014(2)
F2 0.167(4) 0.139(4) 0.0392(17) -0.002(2) -0.003(2) -0.102(3)
F3 0.138(4) 0.0470(19) 0.135(4) -0.016(2) -0.039(3) -0.039(2)
F4 0.0427(19) 0.145(4) 0.195(5) -0.078(4) -0.020(2) -0.013(2)
F5 0.191(5) 0.203(5) 0.046(2) -0.007(3) 0.018(3) -0.137(5)
F6 0.111(3) 0.0537(19) 0.125(3) -0.036(2) -0.030(2) -0.0227(19)

loop_
_atom_type_symbol
_atom_type_description
_atom_type_scat_dispersion_real
_atom_type_scat_dispersion_imag
_atom_type_scat_source
C C 0.0033 0.0016 'International Tables Vol C Tables 4.2.6.8 and 6.1.1.4'
H H 0.0000 0.0000 'International Tables Vol C Tables 4.2.6.8 and 6.1.1.4'
F F 0.0171 0.0103 'International Tables Vol C Tables 4.2.6.8 and 6.1.1.4'
N N 0.0061 0.0033 'International Tables Vol C Tables 4.2.6.8 and 6.1.1.4'
O O 0.0106 0.0060 'International Tables Vol C Tables 4.2.6.8 and 6.1.1.4'
P P 0.1023 0.0942 'International Tables Vol C Tables 4.2.6.8 and 6.1.1.4'
Ru Ru -1.2594 0.8363 'International Tables Vol C Tables 4.2.6.8 and 6.1.1.4'
S S 0.1246 0.1234 'International Tables Vol C Tables 4.2.6.8 and 6.1.1.4'

loop_
_geom_angle_atom_site_label_1
_geom_angle_atom_site_label_2
_geom_angle_atom_site_label_3
_geom_angle
N1 Ru N3 88.36(16)
N1 Ru N2 87.89(14)
N3 Ru N2 86.05(14)
N1 Ru N4 93.59(15)
N3 Ru N4 93.01(16)
N2 Ru N4 178.23(15)
N1 Ru N5 94.86(16)
N3 Ru N5 176.78(14)
N2 Ru N5 94.13(17)
N4 Ru N5 86.73(18)
N1 Ru N6 178.32(14)
N3 Ru N6 91.19(13)
N2 Ru N6 90.47(12)
N4 Ru N6 88.05(13)
N5 Ru N6 85.60(13)
O13 S O11 116.7(4)
O13 S O12 113.9(3)
O11 S O12 112.5(4)
O13 S N1 102.6(2)
O11 S N1 105.7(2)
O12 S N1 103.7(2)
O1 N1 S 110.4(3)
O1 N1 Ru 124.4(3)
S N1 Ru 125.20(19)
C5 N6 C4 116.9(3)
C5 N6 Ru 121.3(2)
C4 N6 Ru 121.4(3)
N6 C4 C3 123.2(4)
N6 C5 C6 123.2(4)
C5 C6 C2 119.3(4)
C6 C2 C3 117.9(3)
C6 C2 C1 121.5(4)
C3 C2 C1 120.5(4)
C4 C3 C2 119.0(4)
O2 C1 N7 123.2(4)
O2 C1 C2 120.9(4)
N7 C1 C2 115.9(3)
F4 P F2 91.9(3)
F4 P F3 89.1(3)
F2 P F3 89.9(2)
F4 P F5 92.2(3)
F2 P F5 175.7(3)
F3 P F5 91.6(3)
F4 P F6 92.6(2)
F2 P F6 90.5(2)
F3 P F6 178.2(2)
F5 P F6 87.9(3)
F4 P F1 179.2(3)
F2 P F1 88.8(3)
F3 P F1 90.5(2)
F5 P F1 87.1(3)
F6 P F1 87.8(2)

loop_
_geom_bond_atom_site_label_1
_geom_bond_atom_site_label_2
_geom_bond_distance
Ru N1 1.877(3)
Ru N3 2.111(3)
Ru N2 2.115(3)
Ru N4 2.119(4)
Ru N5 2.120(4)
Ru N6 2.167(3)
S O13 1.383(4)
S O11 1.395(4)
S O12 1.423(4)
S N1 1.844(4)
O2 C1 1.217(5)
O1 N1 1.244(5)
N6 C5 1.335(5)
N6 C4 1.338(5)
N7 C1 1.322(6)
C4 C3 1.378(5)
C5 C6 1.373(6)
C6 C2 1.379(6)
C2 C3 1.379(6)
C2 C1 1.500(5)
P F4 1.541(4)
P F2 1.546(3)
P F3 1.561(3)
P F5 1.563(4)
P F6 1.585(3)
P F1 1.589(4)
